data_7120193
loop_
_publ_author_name
'Zhou, Zhikuan'
'Zhou, Jianping'
'Gai, Lizhi'
'Yuan, Aihua'
'Shen, Zhen'

_publ_section_title
;
 Naphtho[b]-fused BODIPYs: one pot Suzuki-Miyaura-Knoevenagel synthesis
 and photophysical properties
;
_journal_name_full 'Chem. Commun.'
_journal_paper_doi 10.1039/C7CC02918G
_journal_year 2017
_chemical_formula_sum 'C33 H23 B F2 N2'
_chemical_formula_weight 496.34
_chemical_name_systematic
; 
 ? 
;
_space_group_IT_number 15
_symmetry_cell_setting monoclinic
_symmetry_space_group_name_Hall '-C 2yc'
_symmetry_space_group_name_H-M 'C 1 2/c 1'
_atom_sites_solution_hydrogens geom
_atom_sites_solution_primary direct
_atom_sites_solution_secondary difmap
_audit_creation_method SHELXL-97
_audit_update_record
;
2017-03-08 deposited with the CCDC.
2017-05-25 downloaded from the CCDC.
;
_cell_angle_alpha 90.00
_cell_angle_beta 103.057(3)
_cell_angle_gamma 90.00
_cell_formula_units_Z 8
_cell_length_a 16.140(5)
_cell_length_b 14.391(4)
_cell_length_c 21.159(6)
_cell_measurement_reflns_used 6538
_cell_measurement_temperature 296(2)
_cell_measurement_theta_max 27.53
_cell_measurement_theta_min 2.58
_cell_volume 4788(2)
_computing_structure_refinement 'SHELXL-97 (Sheldrick, 1997)'
_computing_structure_solution 'SHELXS-97 (Sheldrick, 1990)'
_diffrn_ambient_temperature 296(2)
_diffrn_measured_fraction_theta_full 0.992
_diffrn_measured_fraction_theta_max 0.992
_diffrn_measurement_device_type 'CCD area detector'
_diffrn_measurement_method 'phi and omega scans'
_diffrn_radiation_monochromator graphite
_diffrn_radiation_source 'fine-focus sealed tube'
_diffrn_radiation_type MoK\a
_diffrn_radiation_wavelength 0.71073
_diffrn_reflns_av_R_equivalents 0.0411
_diffrn_reflns_av_sigmaI/netI 0.0431
_diffrn_reflns_limit_h_max 17
_diffrn_reflns_limit_h_min -21
_diffrn_reflns_limit_k_max 18
_diffrn_reflns_limit_k_min -18
_diffrn_reflns_limit_l_max 27
_diffrn_reflns_limit_l_min -27
_diffrn_reflns_number 22503
_diffrn_reflns_theta_full 27.69
_diffrn_reflns_theta_max 27.69
_diffrn_reflns_theta_min 1.92
_exptl_absorpt_coefficient_mu 0.091
_exptl_absorpt_correction_T_max 0.9910
_exptl_absorpt_correction_T_min 0.9821
_exptl_crystal_colour purple
_exptl_crystal_density_diffrn 1.377
_exptl_crystal_density_method 'not measured'
_exptl_crystal_description block
_exptl_crystal_F_000 2064
_exptl_crystal_size_max 0.20
_exptl_crystal_size_mid 0.16
_exptl_crystal_size_min 0.10
_refine_diff_density_max 0.356
_refine_diff_density_min -0.389
_refine_diff_density_rms 0.111
_refine_ls_extinction_method none
_refine_ls_goodness_of_fit_ref 1.155
_refine_ls_hydrogen_treatment mixed
_refine_ls_matrix_type full
_refine_ls_number_parameters 345
_refine_ls_number_reflns 5564
_refine_ls_number_restraints 0
_refine_ls_restrained_S_all 1.155
_refine_ls_R_factor_all 0.1345
_refine_ls_R_factor_gt 0.0878
_refine_ls_shift/su_max 0.000
_refine_ls_shift/su_mean 0.000
_refine_ls_structure_factor_coef Fsqd
_refine_ls_weighting_details 'calc w=1/[\s^2^(Fo^2^)+(0.1200P)^2^+6.4916P] where P=(Fo^2^+2Fc^2^)/3'
_refine_ls_weighting_scheme calc
_refine_ls_wR_factor_gt 0.2144
_refine_ls_wR_factor_ref 0.2539
_reflns_number_gt 3792
_reflns_number_total 5564
_reflns_threshold_expression >2sigma(I)
_cod_data_source_file c7cc02918g2.cif
_cod_data_source_block 3
_cod_depositor_comments
;
The following automatic conversions were performed:

'_symmetry_cell_setting' value 'Monoclinic' changed to 'monoclinic'
according to
/home/data/users/saulius/crontab/automatic-downloads/rss-feeds/RSC/lib/dictionaries/cif_core.dic
dictionary named 'cif_core.dic' version 2.4.2 from 2011-04-26.

Automatic conversion script
Id: cif_fix_values 4973 2017-02-22 13:04:09Z antanas 
;
_cod_original_cell_volume 4787(2)
_cod_original_sg_symbol_H-M 'C2/c '
_cod_database_code 7120193

loop_
_symmetry_equiv_pos_as_xyz
'x, y, z'
'-x, y, -z+1/2'
'x+1/2, y+1/2, z'
'-x+1/2, y+1/2, -z+1/2'
'-x, -y, -z'
'x, -y, z-1/2'
'-x+1/2, -y+1/2, -z'
'x+1/2, -y+1/2, z-1/2'

loop_
_atom_site_label
_atom_site_type_symbol
_atom_site_fract_x
_atom_site_fract_y
_atom_site_fract_z
_atom_site_U_iso_or_equiv
_atom_site_adp_type
_atom_site_occupancy
_atom_site_symmetry_multiplicity
_atom_site_calc_flag
_atom_site_refinement_flags
F1 F 0.15894(15) 0.38438(14) 0.37353(9) 0.0546(6) Uani 1 1 d .
F2 F 0.27899(13) 0.40426(15) 0.33936(12) 0.0612(7) Uani 1 1 d .
N1 N 0.20227(16) 0.26142(18) 0.31172(12) 0.0325(6) Uani 1 1 d .
N2 N 0.14658(16) 0.40804(18) 0.25998(12) 0.0332(6) Uani 1 1 d .
C1 C 0.11296(18) 0.2624(2) 0.20292(14) 0.0296(6) Uani 1 1 d .
C15 C 0.23443(19) 0.1979(2) 0.35806(15) 0.0335(7) Uani 1 1 d .
C5 C 0.08168(18) 0.5128(2) 0.18444(15) 0.0315(7) Uani 1 1 d .
C2 C 0.10997(18) 0.3598(2) 0.20333(14) 0.0306(7) Uani 1 1 d .
C27 C 0.15504(18) 0.2129(2) 0.25844(14) 0.0306(7) Uani 1 1 d .
C6 C 0.0550(2) 0.6057(2) 0.16280(16) 0.0346(7) Uani 1 1 d .
C14 C 0.12956(19) 0.4991(2) 0.24848(15) 0.0326(7) Uani 1 1 d .
C3 C 0.07140(18) 0.4253(2) 0.15458(15) 0.0315(7) Uani 1 1 d .
C12 C 0.1335(2) 0.6598(2) 0.27042(17) 0.0450(8) Uani 1 1 d .
H12 H 0.1514 0.7097 0.2981 0.054 Uiso 1 1 calc R
C24 C 0.20832(19) 0.1072(2) 0.33645(15) 0.0330(7) Uani 1 1 d .
C17 C 0.3016(2) 0.1443(2) 0.46285(17) 0.0422(8) Uani 1 1 d .
H17 H 0.3325 0.1557 0.5048 0.051 Uiso 1 1 calc R
C23 C 0.23124(19) 0.0301(2) 0.38066(16) 0.0346(7) Uani 1 1 d .
C28 C 0.07023(19) 0.2106(2) 0.14378(14) 0.0305(7) Uani 1 1 d .
C16 C 0.28327(19) 0.2166(2) 0.42123(16) 0.0383(8) Uani 1 1 d .
H16 H 0.3021 0.2763 0.4336 0.046 Uiso 1 1 calc R
C25 C 0.15725(19) 0.1165(2) 0.27342(15) 0.0325(7) Uani 1 1 d .
C13 C 0.1559(2) 0.5737(2) 0.29222(16) 0.0406(8) Uani 1 1 d .
H13 H 0.1874 0.5635 0.3342 0.049 Uiso 1 1 calc R
C33 C 0.1183(2) 0.1638(2) 0.10721(16) 0.0395(8) Uani 1 1 d .
H33 H 0.1773 0.1648 0.1198 0.047 Uiso 1 1 calc R
C22 C 0.2118(2) -0.0637(2) 0.36499(19) 0.0460(9) Uani 1 1 d .
H22 H 0.1856 -0.0798 0.3226 0.055 Uiso 1 1 calc R
C19 C 0.2928(2) -0.0206(3) 0.49138(18) 0.0463(9) Uani 1 1 d .
H19 H 0.3200 -0.0066 0.5339 0.056 Uiso 1 1 calc R
C18 C 0.27533(19) 0.0509(2) 0.44510(16) 0.0373(7) Uani 1 1 d .
C11 C 0.0835(2) 0.6789(2) 0.20677(17) 0.0398(8) Uani 1 1 d .
C7 C 0.0017(2) 0.6281(3) 0.10269(17) 0.0453(8) Uani 1 1 d .
H7 H -0.0188 0.5807 0.0735 0.054 Uiso 1 1 calc R
B1 B 0.1993(2) 0.3669(2) 0.32305(17) 0.0348(8) Uani 1 1 d .
C29 C -0.0175(2) 0.2077(2) 0.12435(16) 0.0381(7) Uani 1 1 d .
H29 H -0.0504 0.2388 0.1485 0.046 Uiso 1 1 calc R
C32 C 0.0787(3) 0.1158(3) 0.05221(18) 0.0498(9) Uani 1 1 d .
H32 H 0.1112 0.0846 0.0278 0.060 Uiso 1 1 calc R
C4 C 0.0337(2) 0.4074(2) 0.08445(15) 0.0420(8) Uani 1 1 d .
H4A H -0.0271 0.4053 0.0774 0.063 Uiso 1 1 calc R
H4B H 0.0543 0.3492 0.0721 0.063 Uiso 1 1 calc R
H4C H 0.0498 0.4564 0.0588 0.063 Uiso 1 1 calc R
C21 C 0.2310(3) -0.1317(3) 0.4115(2) 0.0553(10) Uani 1 1 d .
H21 H 0.2172 -0.1931 0.4002 0.066 Uiso 1 1 calc R
C26 C 0.1085(2) 0.0396(2) 0.23404(17) 0.0438(8) Uani 1 1 d .
H26A H 0.0626 0.0655 0.2018 0.066 Uiso 1 1 calc R
H26B H 0.0859 -0.0010 0.2619 0.066 Uiso 1 1 calc R
H26C H 0.1456 0.0052 0.2131 0.066 Uiso 1 1 calc R
C10 C 0.0600(3) 0.7707(2) 0.1880(2) 0.0527(10) Uani 1 1 d .
H10 H 0.0796 0.8191 0.2165 0.063 Uiso 1 1 calc R
C30 C -0.0566(2) 0.1593(2) 0.06960(17) 0.0436(8) Uani 1 1 d .
H30 H -0.1156 0.1573 0.0571 0.052 Uiso 1 1 calc R
C31 C -0.0083(2) 0.1137(2) 0.03334(17) 0.0476(9) Uani 1 1 d .
H31 H -0.0347 0.0816 -0.0039 0.057 Uiso 1 1 calc R
C8 C -0.0208(3) 0.7180(3) 0.0860(2) 0.0565(10) Uani 1 1 d .
H8 H -0.0561 0.7309 0.0458 0.068 Uiso 1 1 calc R
C20 C 0.2705(2) -0.1104(3) 0.4749(2) 0.0541(10) Uani 1 1 d .
H20 H 0.2819 -0.1570 0.5061 0.065 Uiso 1 1 calc R
C9 C 0.0089(3) 0.7901(3) 0.1288(2) 0.0598(11) Uani 1 1 d .
H9 H -0.0059 0.8512 0.1171 0.072 Uiso 1 1 calc R

loop_
_atom_site_aniso_label
_atom_site_aniso_U_11
_atom_site_aniso_U_22
_atom_site_aniso_U_33
_atom_site_aniso_U_23
_atom_site_aniso_U_13
_atom_site_aniso_U_12
F1 0.0836(16) 0.0431(12) 0.0394(11) -0.0031(9) 0.0185(10) 0.0023(11)
F2 0.0392(12) 0.0472(13) 0.0834(16) 0.0127(11) -0.0150(11) -0.0198(9)
N1 0.0286(13) 0.0321(14) 0.0338(13) -0.0012(11) 0.0006(11) -0.0026(11)
N2 0.0353(14) 0.0288(13) 0.0329(13) -0.0051(10) 0.0024(11) -0.0034(11)
C1 0.0220(14) 0.0328(16) 0.0341(15) -0.0056(12) 0.0069(12) -0.0019(12)
C15 0.0266(15) 0.0312(16) 0.0417(17) 0.0017(13) 0.0057(13) 0.0010(12)
C5 0.0243(14) 0.0303(16) 0.0386(16) -0.0022(12) 0.0042(12) -0.0045(12)
C2 0.0260(14) 0.0332(16) 0.0316(15) -0.0037(12) 0.0041(12) -0.0035(12)
C27 0.0278(15) 0.0272(15) 0.0355(16) -0.0048(12) 0.0042(12) -0.0017(12)
C6 0.0317(16) 0.0288(16) 0.0441(17) 0.0004(13) 0.0101(13) -0.0016(13)
C14 0.0293(15) 0.0314(16) 0.0359(16) -0.0038(13) 0.0051(12) -0.0052(13)
C3 0.0254(15) 0.0308(16) 0.0367(16) -0.0021(12) 0.0040(12) -0.0043(12)
C12 0.046(2) 0.0361(18) 0.050(2) -0.0126(15) 0.0044(16) -0.0083(16)
C24 0.0283(15) 0.0313(16) 0.0391(16) -0.0027(13) 0.0068(13) 0.0011(12)
C17 0.0326(17) 0.044(2) 0.0428(18) 0.0003(15) -0.0068(14) 0.0044(15)
C23 0.0260(15) 0.0328(16) 0.0454(18) 0.0026(14) 0.0091(13) 0.0078(13)
C28 0.0331(16) 0.0249(15) 0.0326(15) -0.0018(12) 0.0056(13) -0.0002(12)
C16 0.0276(16) 0.0369(18) 0.0451(18) -0.0027(14) -0.0033(13) 0.0004(13)
C25 0.0298(15) 0.0310(16) 0.0378(16) -0.0046(13) 0.0099(13) 0.0013(13)
C13 0.0430(19) 0.0354(18) 0.0396(18) -0.0084(14) 0.0013(14) -0.0035(15)
C33 0.0326(16) 0.0380(18) 0.0473(18) -0.0084(15) 0.0076(14) 0.0014(14)
C22 0.044(2) 0.0353(18) 0.055(2) -0.0008(16) 0.0043(16) 0.0044(15)
C19 0.0420(19) 0.047(2) 0.047(2) 0.0088(16) 0.0044(16) 0.0079(16)
C18 0.0259(15) 0.0378(18) 0.0461(19) 0.0045(14) 0.0036(13) 0.0085(13)
C11 0.0386(18) 0.0319(17) 0.0502(19) -0.0012(14) 0.0132(15) -0.0029(14)
C7 0.047(2) 0.0391(19) 0.0461(19) 0.0020(15) 0.0034(16) -0.0020(16)
B1 0.0358(19) 0.0292(18) 0.0365(18) -0.0007(14) 0.0020(15) -0.0074(15)
C29 0.0323(16) 0.0381(18) 0.0429(18) -0.0023(14) 0.0063(14) 0.0015(14)
C32 0.059(2) 0.041(2) 0.051(2) -0.0167(17) 0.0184(18) 0.0017(18)
C4 0.051(2) 0.0366(18) 0.0354(17) -0.0007(14) 0.0031(15) -0.0034(15)
C21 0.060(2) 0.0316(18) 0.071(3) 0.0056(17) 0.008(2) 0.0042(17)
C26 0.050(2) 0.0311(18) 0.0462(19) -0.0053(15) 0.0030(16) -0.0014(15)
C10 0.061(2) 0.0313(18) 0.066(2) -0.0033(17) 0.014(2) -0.0008(17)
C30 0.0314(17) 0.0438(19) 0.050(2) -0.0036(16) -0.0014(15) -0.0074(15)
C31 0.055(2) 0.0385(19) 0.0443(19) -0.0109(15) 0.0011(17) -0.0128(17)
C8 0.060(2) 0.047(2) 0.058(2) 0.0131(18) 0.0045(19) 0.0068(19)
C20 0.051(2) 0.043(2) 0.067(3) 0.0169(19) 0.0092(19) 0.0076(17)
C9 0.073(3) 0.034(2) 0.073(3) 0.0122(19) 0.017(2) 0.0097(19)

loop_
_atom_type_symbol
_atom_type_description
_atom_type_scat_dispersion_real
_atom_type_scat_dispersion_imag
_atom_type_scat_source
C C 0.0033 0.0016 'International Tables Vol C Tables 4.2.6.8 and 6.1.1.4'
H H 0.0000 0.0000 'International Tables Vol C Tables 4.2.6.8 and 6.1.1.4'
B B 0.0013 0.0007 'International Tables Vol C Tables 4.2.6.8 and 6.1.1.4'
N N 0.0061 0.0033 'International Tables Vol C Tables 4.2.6.8 and 6.1.1.4'
F F 0.0171 0.0103 'International Tables Vol C Tables 4.2.6.8 and 6.1.1.4'

loop_
_geom_angle_atom_site_label_1
_geom_angle_atom_site_label_2
_geom_angle_atom_site_label_3
_geom_angle
C15 N1 C27 107.3(2)
C15 N1 B1 124.9(3)
C27 N1 B1 126.0(2)
C14 N2 C2 107.4(2)
C14 N2 B1 125.7(3)
C2 N2 B1 126.9(3)
C2 C1 C27 120.7(3)
C2 C1 C28 119.8(3)
C27 C1 C28 119.5(3)
N1 C15 C24 110.5(3)
N1 C15 C16 126.6(3)
C24 C15 C16 122.8(3)
C3 C5 C14 106.8(3)
C3 C5 C6 133.7(3)
C14 C5 C6 119.4(3)
N2 C2 C1 119.6(3)
N2 C2 C3 108.8(3)
C1 C2 C3 131.5(3)
N1 C27 C1 119.5(3)
N1 C27 C25 109.0(3)
C1 C27 C25 131.4(3)
C7 C6 C11 117.9(3)
C7 C6 C5 125.2(3)
C11 C6 C5 116.9(3)
N2 C14 C5 110.7(3)
N2 C14 C13 126.8(3)
C5 C14 C13 122.5(3)
C5 C3 C2 106.2(3)
C5 C3 C4 125.6(3)
C2 C3 C4 128.0(3)
C13 C12 C11 123.4(3)
C25 C24 C15 106.7(3)
C25 C24 C23 134.1(3)
C15 C24 C23 119.0(3)
C16 C17 C18 122.9(3)
C22 C23 C18 117.7(3)
C22 C23 C24 125.0(3)
C18 C23 C24 117.3(3)
C29 C28 C33 118.9(3)
C29 C28 C1 121.0(3)
C33 C28 C1 120.1(3)
C17 C16 C15 117.6(3)
C24 C25 C27 106.5(3)
C24 C25 C26 125.4(3)
C27 C25 C26 127.8(3)
C12 C13 C14 117.2(3)
C32 C33 C28 120.2(3)
C21 C22 C23 120.8(3)
C20 C19 C18 121.0(4)
C19 C18 C23 119.6(3)
C19 C18 C17 120.2(3)
C23 C18 C17 120.2(3)
C10 C11 C6 119.1(3)
C10 C11 C12 120.4(3)
C6 C11 C12 120.5(3)
C8 C7 C6 121.6(3)
F2 B1 F1 108.2(3)
F2 B1 N2 112.0(3)
F1 B1 N2 109.6(3)
F2 B1 N1 111.5(3)
F1 B1 N1 109.5(3)
N2 B1 N1 106.1(2)
C30 C29 C28 120.6(3)
C31 C32 C33 120.3(3)
C22 C21 C20 121.2(4)
C9 C10 C11 121.4(4)
C31 C30 C29 120.0(3)
C32 C31 C30 120.0(3)
C7 C8 C9 120.4(4)
C19 C20 C21 119.7(4)
C10 C9 C8 119.5(4)

loop_
_geom_bond_atom_site_label_1
_geom_bond_atom_site_label_2
_geom_bond_distance
F1 B1 1.393(4)
F2 B1 1.365(4)
N1 C15 1.355(4)
N1 C27 1.397(4)
N1 B1 1.539(4)
N2 C14 1.350(4)
N2 C2 1.395(4)
N2 B1 1.530(4)
C1 C2 1.404(4)
C1 C27 1.410(4)
C1 C28 1.486(4)
C15 C24 1.415(4)
C15 C16 1.415(4)
C5 C3 1.403(4)
C5 C14 1.414(4)
C5 C6 1.446(4)
C2 C3 1.431(4)
C27 C25 1.422(4)
C6 C7 1.402(5)
C6 C11 1.412(5)
C14 C13 1.419(4)
C3 C4 1.493(4)
C12 C13 1.343(5)
C12 C11 1.432(5)
C24 C25 1.407(4)
C24 C23 1.445(4)
C17 C16 1.351(5)
C17 C18 1.434(5)
C23 C22 1.408(5)
C23 C18 1.420(5)
C28 C29 1.384(4)
C28 C33 1.387(4)
C25 C26 1.497(4)
C33 C32 1.380(5)
C22 C21 1.373(5)
C19 C20 1.365(5)
C19 C18 1.404(5)
C11 C10 1.406(5)
C7 C8 1.368(5)
C29 C30 1.377(5)
C32 C31 1.370(5)
C21 C20 1.383(6)
C10 C9 1.363(6)
C30 C31 1.377(5)
C8 C9 1.389(6)
